data_4038581
loop_
_publ_author_name
'Zhang, Rui'
'Zhang, Zhikun'
'Wang, Kang'
'Wang, Jianbo'

_publ_section_title
;
 Difluoroketenimine: Generation from Difluorocarbene and Isocyanide, and
 Its [3+2] Cycloadditions with Alkenes or Alkynes.
;
_journal_name_full 'The Journal of organic chemistry'
_journal_paper_doi 10.1021/acs.joc.0c01120
_journal_year 2020
_chemical_formula_sum 'C15 H15 F N2'
_chemical_formula_weight 242.29
_space_group_crystal_system triclinic
_space_group_IT_number 2
_space_group_name_Hall '-P 1'
_space_group_name_H-M_alt 'P -1'
_atom_sites_solution_hydrogens geom
_atom_sites_solution_primary dual
_audit_creation_method SHELXL-2014/7
_cell_angle_alpha 98.774(4)
_cell_angle_beta 93.882(3)
_cell_angle_gamma 91.418(3)
_cell_formula_units_Z 2
_cell_length_a 8.1747(3)
_cell_length_b 8.6211(4)
_cell_length_c 9.3514(4)
_cell_measurement_reflns_used 3618
_cell_measurement_temperature 179.99(10)
_cell_measurement_theta_max 29.1470
_cell_measurement_theta_min 2.3980
_cell_volume 649.42(5)
_computing_structure_refinement 'SHELXL-2014/7 (Sheldrick, 2014)'
_diffrn_ambient_environment N~2~
_diffrn_ambient_temperature 179.99(10)
_diffrn_detector 'CCD plate'
_diffrn_measured_fraction_theta_full 1.000
_diffrn_measured_fraction_theta_max 0.998
_diffrn_measurement_device 'four-circle diffractometer'
_diffrn_measurement_device_type 'XtaLAB AFC12 (RINC): Kappa single'
_diffrn_radiation_monochromator graphite
_diffrn_radiation_probe x-ray
_diffrn_radiation_type 'Mo K\a'
_diffrn_radiation_wavelength 0.71073
_diffrn_reflns_av_R_equivalents 0.0202
_diffrn_reflns_av_unetI/netI 0.0278
_diffrn_reflns_Laue_measured_fraction_full 1.000
_diffrn_reflns_Laue_measured_fraction_max 0.998
_diffrn_reflns_limit_h_max 10
_diffrn_reflns_limit_h_min -10
_diffrn_reflns_limit_k_max 11
_diffrn_reflns_limit_k_min -11
_diffrn_reflns_limit_l_max 12
_diffrn_reflns_limit_l_min -11
_diffrn_reflns_number 8002
_diffrn_reflns_point_group_measured_fraction_full 1.000
_diffrn_reflns_point_group_measured_fraction_max 0.998
_diffrn_reflns_theta_full 25.242
_diffrn_reflns_theta_max 27.482
_diffrn_reflns_theta_min 2.209
_diffrn_source 'fine-focus sealed X-ray tube'
_diffrn_source_type 'Enhance (Mo) X-ray Source'
_exptl_absorpt_coefficient_mu 0.084
_exptl_absorpt_correction_T_max 1.00000
_exptl_absorpt_correction_T_min 0.85058
_exptl_absorpt_correction_type multi-scan
_exptl_absorpt_process_details
;
CrysAlisPro 1.171.39.29a (Rigaku Oxford Diffraction, 2015)
Empirical absorption correction using spherical harmonics,
 implemented in SCALE3 ABSPACK scaling algorithm.
;
_exptl_crystal_colour colorless
_exptl_crystal_density_diffrn 1.239
_exptl_crystal_description rod-like
_exptl_crystal_F_000 256
_exptl_crystal_size_max 0.28
_exptl_crystal_size_mid 0.1
_exptl_crystal_size_min 0.08
_refine_diff_density_max 0.739
_refine_diff_density_min -0.225
_refine_diff_density_rms 0.042
_refine_ls_extinction_method none
_refine_ls_goodness_of_fit_ref 1.062
_refine_ls_hydrogen_treatment constr
_refine_ls_matrix_type full
_refine_ls_number_parameters 166
_refine_ls_number_reflns 2972
_refine_ls_number_restraints 0
_refine_ls_restrained_S_all 1.062
_refine_ls_R_factor_all 0.0596
_refine_ls_R_factor_gt 0.0484
_refine_ls_shift/su_max 0.000
_refine_ls_shift/su_mean 0.000
_refine_ls_structure_factor_coef Fsqd
_refine_ls_weighting_details 'w=1/[\s^2^(Fo^2^)+(0.0635P)^2^+0.2074P] where P=(Fo^2^+2Fc^2^)/3'
_refine_ls_weighting_scheme calc
_refine_ls_wR_factor_gt 0.1273
_refine_ls_wR_factor_ref 0.1344
_reflns_Friedel_coverage 0.000
_reflns_number_gt 2389
_reflns_number_total 2972
_reflns_threshold_expression 'I > 2\s(I)'
_cod_data_source_file jo0c01120_si_003.cif
_cod_data_source_block 3
_cod_database_code 4038581
_shelx_shelxl_version_number 2014/7
_shelx_space_group_comment
;
The symmetry employed for this shelxl refinement is uniquely defined
by the following loop, which should always be used as a source of
symmetry information in preference to the above space-group names.
They are only intended as comments.
;

loop_
_space_group_symop_operation_xyz
'x, y, z'
'-x, -y, -z'

loop_
_atom_site_label
_atom_site_type_symbol
_atom_site_fract_x
_atom_site_fract_y
_atom_site_fract_z
_atom_site_U_iso_or_equiv
_atom_site_adp_type
_atom_site_occupancy
_atom_site_site_symmetry_order
_atom_site_calc_flag
_atom_site_refinement_flags_posn
_atom_site_refinement_flags_adp
_atom_site_refinement_flags_occupancy
_atom_site_disorder_assembly
_atom_site_disorder_group
F1 F 0.48412(13) 0.78733(11) 0.14882(12) 0.0479(3) Uani 1 1 d . . . . .
N1 N 0.61937(14) 0.42246(13) 0.22746(12) 0.0259(3) Uani 1 1 d . . . . .
N2 N 0.9221(2) 0.7190(2) 0.1783(2) 0.0582(5) Uani 1 1 d . . . . .
C1 C 0.8024(2) 0.64802(18) 0.18336(17) 0.0370(4) Uani 1 1 d . . . . .
C2 C 0.64845(18) 0.57268(16) 0.19248(15) 0.0285(3) Uani 1 1 d . . . . .
C3 C 0.5007(2) 0.64111(17) 0.18064(16) 0.0318(3) Uani 1 1 d . . . . .
C4 C 0.37689(19) 0.54005(18) 0.20831(16) 0.0324(3) Uani 1 1 d . . . . .
H4 H 0.2653 0.5586 0.2071 0.039 Uiso 1 1 calc R U . . .
C5 C 0.45282(17) 0.40553(16) 0.23820(15) 0.0261(3) Uani 1 1 d . . . . .
C6 C 0.36545(17) 0.26987(16) 0.28288(15) 0.0267(3) Uani 1 1 d . . . . .
C7 C 0.3633(2) 0.25694(19) 0.42942(17) 0.0372(4) Uani 1 1 d . . . . .
H7 H 0.4195 0.3317 0.4989 0.045 Uiso 1 1 calc R U . . .
C8 C 0.2776(2) 0.1327(2) 0.47190(19) 0.0450(4) Uani 1 1 d . . . . .
H8 H 0.2779 0.1236 0.5697 0.054 Uiso 1 1 calc R U . . .
C9 C 0.1919(2) 0.02256(18) 0.3696(2) 0.0416(4) Uani 1 1 d . . . . .
H9 H 0.1351 -0.0608 0.3985 0.050 Uiso 1 1 calc R U . . .
C10 C 0.19066(19) 0.03647(18) 0.22471(19) 0.0379(4) Uani 1 1 d . . . . .
H10 H 0.1318 -0.0369 0.1559 0.045 Uiso 1 1 calc R U . . .
C11 C 0.27712(18) 0.15974(17) 0.18111(17) 0.0315(3) Uani 1 1 d . . . . .
H11 H 0.2758 0.1685 0.0832 0.038 Uiso 1 1 calc R U . . .
C12 C 0.75518(18) 0.30906(17) 0.24294(17) 0.0319(3) Uani 1 1 d . . . . .
C13 C 0.8577(2) 0.3033(2) 0.1109(2) 0.0481(5) Uani 1 1 d . . . . .
H13A H 0.7870 0.2797 0.0236 0.072 Uiso 1 1 calc R U . . .
H13B H 0.9371 0.2234 0.1131 0.072 Uiso 1 1 calc R U . . .
H13C H 0.9131 0.4033 0.1133 0.072 Uiso 1 1 calc R U . . .
C14 C 0.8577(3) 0.3668(3) 0.3825(2) 0.0630(6) Uani 1 1 d . . . . .
H14A H 0.8944 0.4736 0.3831 0.095 Uiso 1 1 calc R U . . .
H14B H 0.9510 0.3022 0.3894 0.095 Uiso 1 1 calc R U . . .
H14C H 0.7928 0.3613 0.4635 0.095 Uiso 1 1 calc R U . . .
C15 C 0.6894(2) 0.1419(2) 0.2398(3) 0.0559(5) Uani 1 1 d . . . . .
H15A H 0.6312 0.1363 0.3247 0.084 Uiso 1 1 calc R U . . .
H15B H 0.7792 0.0720 0.2380 0.084 Uiso 1 1 calc R U . . .
H15C H 0.6164 0.1118 0.1547 0.084 Uiso 1 1 calc R U . . .

loop_
_atom_site_aniso_label
_atom_site_aniso_U_11
_atom_site_aniso_U_22
_atom_site_aniso_U_33
_atom_site_aniso_U_23
_atom_site_aniso_U_13
_atom_site_aniso_U_12
F1 0.0557(6) 0.0277(5) 0.0647(7) 0.0208(5) 0.0045(5) 0.0020(4)
N1 0.0251(6) 0.0238(6) 0.0299(6) 0.0070(5) 0.0034(5) -0.0022(4)
N2 0.0547(10) 0.0518(10) 0.0671(11) 0.0034(8) 0.0205(8) -0.0241(8)
C1 0.0411(9) 0.0326(8) 0.0374(8) 0.0042(6) 0.0098(7) -0.0087(7)
C2 0.0336(8) 0.0249(7) 0.0276(7) 0.0059(5) 0.0048(6) -0.0063(6)
C3 0.0412(8) 0.0230(7) 0.0323(7) 0.0089(6) 0.0018(6) 0.0000(6)
C4 0.0289(7) 0.0311(7) 0.0381(8) 0.0092(6) 0.0013(6) 0.0011(6)
C5 0.0253(7) 0.0270(7) 0.0263(7) 0.0056(5) 0.0011(5) -0.0027(5)
C6 0.0231(7) 0.0252(7) 0.0327(7) 0.0067(5) 0.0043(5) -0.0009(5)
C7 0.0482(9) 0.0317(8) 0.0315(8) 0.0045(6) 0.0050(7) -0.0068(7)
C8 0.0649(12) 0.0349(8) 0.0385(9) 0.0112(7) 0.0173(8) -0.0043(8)
C9 0.0428(9) 0.0277(8) 0.0578(11) 0.0115(7) 0.0192(8) -0.0035(7)
C10 0.0302(8) 0.0282(7) 0.0537(10) 0.0025(7) 0.0033(7) -0.0056(6)
C11 0.0294(8) 0.0310(7) 0.0340(8) 0.0052(6) 0.0015(6) -0.0025(6)
C12 0.0263(7) 0.0314(7) 0.0387(8) 0.0084(6) 0.0002(6) 0.0024(6)
C13 0.0410(10) 0.0512(10) 0.0557(11) 0.0130(9) 0.0147(8) 0.0131(8)
C14 0.0637(13) 0.0713(14) 0.0487(11) -0.0001(10) -0.0209(9) 0.0208(11)
C15 0.0396(10) 0.0336(9) 0.1004(16) 0.0231(10) 0.0152(10) 0.0092(7)

loop_
_atom_type_symbol
_atom_type_description
_atom_type_scat_dispersion_real
_atom_type_scat_dispersion_imag
_atom_type_scat_source
C C 0.0033 0.0016 'International Tables Vol C Tables 4.2.6.8 and 6.1.1.4'
H H 0.0000 0.0000 'International Tables Vol C Tables 4.2.6.8 and 6.1.1.4'
N N 0.0061 0.0033 'International Tables Vol C Tables 4.2.6.8 and 6.1.1.4'
F F 0.0171 0.0103 'International Tables Vol C Tables 4.2.6.8 and 6.1.1.4'

loop_
_geom_angle_atom_site_label_1
_geom_angle_atom_site_label_2
_geom_angle_atom_site_label_3
_geom_angle
_geom_angle_site_symmetry_1
_geom_angle_site_symmetry_3
_geom_angle_publ_flag
C5 N1 C2 106.86(12) . . ?
C5 N1 C12 130.74(11) . . ?
C2 N1 C12 122.37(12) . . ?
N2 C1 C2 175.19(19) . . ?
C3 C2 N1 107.51(12) . . ?
C3 C2 C1 124.97(14) . . ?
N1 C2 C1 127.29(14) . . ?
F1 C3 C2 123.12(14) . . ?
F1 C3 C4 126.87(14) . . ?
C2 C3 C4 110.00(13) . . ?
C3 C4 C5 106.07(13) . . ?
C3 C4 H4 127.0 . . ?
C5 C4 H4 127.0 . . ?
N1 C5 C4 109.56(12) . . ?
N1 C5 C6 126.43(12) . . ?
C4 C5 C6 123.92(13) . . ?
C11 C6 C7 119.10(13) . . ?
C11 C6 C5 120.86(13) . . ?
C7 C6 C5 119.94(13) . . ?
C8 C7 C6 120.11(15) . . ?
C8 C7 H7 119.9 . . ?
C6 C7 H7 119.9 . . ?
C9 C8 C7 120.34(15) . . ?
C9 C8 H8 119.8 . . ?
C7 C8 H8 119.8 . . ?
C10 C9 C8 119.85(14) . . ?
C10 C9 H9 120.1 . . ?
C8 C9 H9 120.1 . . ?
C9 C10 C11 120.20(15) . . ?
C9 C10 H10 119.9 . . ?
C11 C10 H10 119.9 . . ?
C6 C11 C10 120.38(14) . . ?
C6 C11 H11 119.8 . . ?
C10 C11 H11 119.8 . . ?
N1 C12 C14 108.28(13) . . ?
N1 C12 C15 112.22(12) . . ?
C14 C12 C15 111.20(16) . . ?
N1 C12 C13 108.17(12) . . ?
C14 C12 C13 111.32(16) . . ?
C15 C12 C13 105.63(15) . . ?
C12 C13 H13A 109.5 . . ?
C12 C13 H13B 109.5 . . ?
H13A C13 H13B 109.5 . . ?
C12 C13 H13C 109.5 . . ?
H13A C13 H13C 109.5 . . ?
H13B C13 H13C 109.5 . . ?
C12 C14 H14A 109.5 . . ?
C12 C14 H14B 109.5 . . ?
H14A C14 H14B 109.5 . . ?
C12 C14 H14C 109.5 . . ?
H14A C14 H14C 109.5 . . ?
H14B C14 H14C 109.5 . . ?
C12 C15 H15A 109.5 . . ?
C12 C15 H15B 109.5 . . ?
H15A C15 H15B 109.5 . . ?
C12 C15 H15C 109.5 . . ?
H15A C15 H15C 109.5 . . ?
H15B C15 H15C 109.5 . . ?

loop_
_geom_bond_atom_site_label_1
_geom_bond_atom_site_label_2
_geom_bond_distance
_geom_bond_site_symmetry_2
_geom_bond_publ_flag
F1 C3 1.3466(16) . ?
N1 C5 1.3778(18) . ?
N1 C2 1.4018(17) . ?
N1 C12 1.5114(18) . ?
N2 C1 1.148(2) . ?
C1 C2 1.416(2) . ?
C2 C3 1.362(2) . ?
C3 C4 1.382(2) . ?
C4 C5 1.385(2) . ?
C4 H4 0.9300 . ?
C5 C6 1.4834(19) . ?
C6 C11 1.388(2) . ?
C6 C7 1.393(2) . ?
C7 C8 1.388(2) . ?
C7 H7 0.9300 . ?
C8 C9 1.381(3) . ?
C8 H8 0.9300 . ?
C9 C10 1.378(2) . ?
C9 H9 0.9300 . ?
C10 C11 1.389(2) . ?
C10 H10 0.9300 . ?
C11 H11 0.9300 . ?
C12 C14 1.512(2) . ?
C12 C15 1.521(2) . ?
C12 C13 1.534(2) . ?
C13 H13A 0.9600 . ?
C13 H13B 0.9600 . ?
C13 H13C 0.9600 . ?
C14 H14A 0.9600 . ?
C14 H14B 0.9600 . ?
C14 H14C 0.9600 . ?
C15 H15A 0.9600 . ?
C15 H15B 0.9600 . ?
C15 H15C 0.9600 . ?

loop_
_geom_torsion_atom_site_label_1
_geom_torsion_atom_site_label_2
_geom_torsion_atom_site_label_3
_geom_torsion_atom_site_label_4
_geom_torsion
_geom_torsion_site_symmetry_1
_geom_torsion_site_symmetry_2
_geom_torsion_site_symmetry_3
_geom_torsion_site_symmetry_4
_geom_torsion_publ_flag
C5 N1 C2 C3 -0.99(15) . . . . ?
C12 N1 C2 C3 177.32(12) . . . . ?
C5 N1 C2 C1 173.75(14) . . . . ?
C12 N1 C2 C1 -7.9(2) . . . . ?
N1 C2 C3 F1 179.52(13) . . . . ?
C1 C2 C3 F1 4.6(2) . . . . ?
N1 C2 C3 C4 0.57(17) . . . . ?
C1 C2 C3 C4 -174.32(14) . . . . ?
F1 C3 C4 C5 -178.83(14) . . . . ?
C2 C3 C4 C5 0.08(17) . . . . ?
C2 N1 C5 C4 1.06(15) . . . . ?
C12 N1 C5 C4 -177.06(13) . . . . ?
C2 N1 C5 C6 -175.63(13) . . . . ?
C12 N1 C5 C6 6.2(2) . . . . ?
C3 C4 C5 N1 -0.72(16) . . . . ?
C3 C4 C5 C6 176.08(13) . . . . ?
N1 C5 C6 C11 -104.01(17) . . . . ?
C4 C5 C6 C11 79.75(19) . . . . ?
N1 C5 C6 C7 79.83(19) . . . . ?
C4 C5 C6 C7 -96.42(18) . . . . ?
C11 C6 C7 C8 1.8(2) . . . . ?
C5 C6 C7 C8 178.06(15) . . . . ?
C6 C7 C8 C9 -1.0(3) . . . . ?
C7 C8 C9 C10 -0.4(3) . . . . ?
C8 C9 C10 C11 0.8(3) . . . . ?
C7 C6 C11 C10 -1.3(2) . . . . ?
C5 C6 C11 C10 -177.55(14) . . . . ?
C9 C10 C11 C6 0.0(2) . . . . ?
C5 N1 C12 C14 -109.51(18) . . . . ?
C2 N1 C12 C14 72.62(18) . . . . ?
C5 N1 C12 C15 13.6(2) . . . . ?
C2 N1 C12 C15 -164.27(15) . . . . ?
C5 N1 C12 C13 129.73(16) . . . . ?
C2 N1 C12 C13 -48.14(18) . . . . ?
